data_1546420
loop_
_publ_author_name
'Sakata, Naoki'
'Sasakura, Kohei'
'Matsushita, Gaku'
'Okamoto, Kazuhiro'
'Ohe, Kouichi'

_publ_section_title
;
 Copper-Catalyzed Regio- and Stereoselective Iodocyanation and Dicyanation
 of Alkynes with Cyanogen Iodide.
;
_journal_issue 13
_journal_name_full 'Organic letters'
_journal_page_first 3422
_journal_page_last 3425
_journal_paper_doi 10.1021/acs.orglett.7b01378
_journal_volume 19
_journal_year 2017
_chemical_formula_moiety 'C14 H10 I N'
_chemical_formula_sum 'C14 H10 I N'
_chemical_formula_weight 319.14
_space_group_crystal_system monoclinic
_space_group_IT_number 14
_space_group_name_Hall '-P 2ybc'
_space_group_name_H-M_alt 'P 1 21/c 1'
_symmetry_space_group_name_Hall '-P 2ybc'
_symmetry_space_group_name_H-M 'P 1 21/c 1'
_atom_sites_solution_hydrogens geom
_atom_sites_solution_primary direct
_atom_sites_solution_secondary difmap
_cell_angle_alpha 90.0000
_cell_angle_beta 105.213(4)
_cell_angle_gamma 90.0000
_cell_formula_units_Z 4
_cell_length_a 11.167(3)
_cell_length_b 8.117(2)
_cell_length_c 13.629(4)
_cell_measurement_reflns_used 3966
_cell_measurement_temperature 143
_cell_measurement_theta_max 27.49
_cell_measurement_theta_min 3.69
_cell_volume 1192.1(6)
_computing_cell_refinement CrystalClear
_computing_data_collection 'CrystalClear (Rigaku/MSC Inc., 2006)'
_computing_data_reduction CrystalClear
_computing_molecular_graphics 'CrystalStructure 4.1'
_computing_publication_material 'CrystalStructure 4.1 (Rigaku, 2014)'
_computing_structure_refinement 'SHELXL97 (Sheldrick, 2008)'
_computing_structure_solution 'SIR92 (Altomare, et al., 1994)'
_diffrn_ambient_temperature 143
_diffrn_detector_area_resol_mean 7.314
_diffrn_measured_fraction_theta_full 0.935
_diffrn_measured_fraction_theta_max 0.931
_diffrn_measurement_device_type 'Rigaku Saturn70'
_diffrn_measurement_method \w
_diffrn_radiation_type 'Mo K\a'
_diffrn_radiation_wavelength 0.71075
_diffrn_reflns_av_R_equivalents 0.0275
_diffrn_reflns_Laue_measured_fraction_full 0.935
_diffrn_reflns_Laue_measured_fraction_max 0.931
_diffrn_reflns_limit_h_max 12
_diffrn_reflns_limit_h_min -14
_diffrn_reflns_limit_k_max 10
_diffrn_reflns_limit_k_min -10
_diffrn_reflns_limit_l_max 16
_diffrn_reflns_limit_l_min -17
_diffrn_reflns_number 8522
_diffrn_reflns_point_group_measured_fraction_full 0.935
_diffrn_reflns_point_group_measured_fraction_max 0.931
_diffrn_reflns_theta_full 25.242
_diffrn_reflns_theta_max 27.468
_diffrn_reflns_theta_min 3.782
_diffrn_standards_number 0
_exptl_absorpt_coefficient_mu 2.658
_exptl_absorpt_correction_T_max 0.588
_exptl_absorpt_correction_T_min 0.453
_exptl_absorpt_correction_type multi-scan
_exptl_absorpt_process_details 'REQAB (Rigaku, 1998)'
_exptl_crystal_colour colorless
_exptl_crystal_density_diffrn 1.778
_exptl_crystal_density_method 'not measured'
_exptl_crystal_description prism
_exptl_crystal_F_000 616.00
_exptl_crystal_size_max 0.200
_exptl_crystal_size_mid 0.200
_exptl_crystal_size_min 0.200
_refine_diff_density_max 1.53
_refine_diff_density_min -0.92
_refine_ls_extinction_method none
_refine_ls_goodness_of_fit_ref 1.089
_refine_ls_hydrogen_treatment constr
_refine_ls_number_parameters 145
_refine_ls_number_reflns 2551
_refine_ls_number_restraints 0
_refine_ls_R_factor_all 0.0350
_refine_ls_R_factor_gt 0.0327
_refine_ls_shift/su_max 0.001
_refine_ls_structure_factor_coef Fsqd
_refine_ls_weighting_details 'w = 1/[\s^2^(Fo^2^)+(0.0656P)^2^+0.6455P] where P=(Fo^2^+2Fc^2^)/3'
_refine_ls_weighting_scheme calc
_refine_ls_wR_factor_gt 0.0998
_refine_ls_wR_factor_ref 0.1013
_reflns_number_gt 2286
_reflns_number_total 2551
_reflns_threshold_expression F^2^>2.0\s(F^2^)
_cod_data_source_file ol7b01378_si_003.cif
_cod_data_source_block sakata009
_cod_depositor_comments 'Adding full bibliography for 1546420.cif.'
_cod_original_cell_volume 1192.0(6)
_cod_database_code 1546420

loop_
_symmetry_equiv_pos_site_id
_space_group_symop_operation_xyz
1 +X,+Y,+Z
2 -X,1/2+Y,1/2-Z
3 -X,-Y,-Z
4 +X,1/2-Y,1/2+Z

loop_
_atom_site_label
_atom_site_type_symbol
_atom_site_fract_x
_atom_site_fract_y
_atom_site_fract_z
_atom_site_U_iso_or_equiv
_atom_site_adp_type
_atom_site_occupancy
_atom_site_site_symmetry_multiplicity
_atom_site_calc_flag
_atom_site_refinement_flags
I1 I 0.18687(2) 0.45909(3) 0.25130(2) 0.02909(13) Uani 1 4 d .
N1 N -0.0734(3) 0.2589(4) 0.5200(2) 0.0321(7) Uani 1 4 d .
C1 C -0.0784(3) 0.4612(3) 0.2758(3) 0.0171(6) Uani 1 4 d .
C2 C 0.0581(3) 0.4029(4) 0.3338(2) 0.0219(6) Uani 1 4 d .
C3 C 0.0933(3) 0.3256(4) 0.4236(2) 0.0200(6) Uani 1 4 d .
C4 C -0.0009(3) 0.2886(4) 0.4750(2) 0.0228(6) Uani 1 4 d .
C5 C 0.2210(3) 0.2724(4) 0.4808(2) 0.0184(6) Uani 1 4 d .
C6 C 0.2417(3) 0.1097(4) 0.5074(2) 0.0190(6) Uani 1 4 d .
C7 C 0.3595(3) 0.0553(4) 0.5655(2) 0.0188(6) Uani 1 4 d .
C8 C 0.4569(3) 0.1720(4) 0.5970(2) 0.0199(6) Uani 1 4 d .
C9 C 0.4325(3) 0.3393(4) 0.5689(2) 0.0248(6) Uani 1 4 d .
C10 C 0.3176(3) 0.3893(4) 0.5128(2) 0.0231(6) Uani 1 4 d .
C11 C 0.3825(3) -0.1125(4) 0.5944(2) 0.0238(6) Uani 1 4 d .
C12 C 0.4971(3) -0.1605(4) 0.6516(2) 0.0268(7) Uani 1 4 d .
C13 C 0.5928(4) -0.0459(4) 0.6822(3) 0.0271(7) Uani 1 4 d .
C14 C 0.5749(3) 0.1162(5) 0.6557(3) 0.0253(6) Uani 1 4 d .
H1A H -0.07677 0.51448 0.21165 0.0205 Uiso 1 4 calc R
H1B H -0.13374 0.36544 0.26171 0.0205 Uiso 1 4 calc R
H1C H -0.10876 0.53961 0.31846 0.0205 Uiso 1 4 calc R
H6 H 0.17605 0.03239 0.48647 0.0228 Uiso 1 4 calc R
H9 H 0.49701 0.41826 0.5893 0.0298 Uiso 1 4 calc R
H10 H 0.30273 0.50221 0.49548 0.0278 Uiso 1 4 calc R
H11 H 0.31803 -0.19158 0.57382 0.0286 Uiso 1 4 calc R
H12 H 0.51155 -0.27275 0.67081 0.0321 Uiso 1 4 calc R
H13 H 0.67174 -0.08124 0.72198 0.0325 Uiso 1 4 calc R
H14 H 0.64147 0.19209 0.67647 0.0304 Uiso 1 4 calc R

loop_
_atom_site_aniso_label
_atom_site_aniso_U_11
_atom_site_aniso_U_22
_atom_site_aniso_U_33
_atom_site_aniso_U_12
_atom_site_aniso_U_13
_atom_site_aniso_U_23
I1 0.0347(2) 0.02927(17) 0.02483(17) -0.00044(8) 0.01053(11) 0.00560(7)
N1 0.0310(16) 0.0306(15) 0.0377(17) -0.0038(12) 0.0145(14) -0.0014(12)
C1 0.0110(13) 0.0136(12) 0.0274(15) -0.0019(9) 0.0060(11) -0.0023(10)
C2 0.0263(16) 0.0147(13) 0.0234(14) 0.0002(11) 0.0046(12) -0.0014(11)
C3 0.0238(16) 0.0158(12) 0.0212(14) -0.0015(11) 0.0075(12) -0.0029(10)
C4 0.0238(16) 0.0181(13) 0.0245(14) -0.0006(12) 0.0028(13) -0.0012(11)
C5 0.0208(15) 0.0197(13) 0.0167(13) -0.0006(11) 0.0082(11) -0.0005(10)
C6 0.0222(15) 0.0170(13) 0.0189(13) -0.0033(11) 0.0072(11) -0.0008(11)
C7 0.0238(16) 0.0191(14) 0.0158(13) -0.0004(11) 0.0095(12) 0.0001(10)
C8 0.0212(15) 0.0234(14) 0.0159(13) -0.0005(11) 0.0064(11) -0.0014(11)
C9 0.0265(16) 0.0230(14) 0.0246(15) -0.0064(12) 0.0062(13) -0.0033(12)
C10 0.0292(17) 0.0176(13) 0.0232(14) -0.0019(12) 0.0077(12) -0.0006(11)
C11 0.0287(17) 0.0198(14) 0.0245(14) 0.0019(12) 0.0097(13) 0.0027(12)
C12 0.0330(18) 0.0266(16) 0.0230(15) 0.0072(13) 0.0114(13) 0.0045(12)
C13 0.0240(17) 0.0356(19) 0.0229(16) 0.0076(13) 0.0082(13) 0.0006(12)
C14 0.0204(16) 0.0324(17) 0.0237(15) -0.0008(13) 0.0068(12) -0.0020(13)

loop_
_atom_type_symbol
_atom_type_description
_atom_type_scat_dispersion_real
_atom_type_scat_dispersion_imag
_atom_type_scat_source
C C 0.0033 0.0016
;
International Tables for Crystallography
(Vol. C, Tables 4.2.6.8 and 6.1.1.4)
;
H H 0.0000 0.0000
;
International Tables for Crystallography
(Vol. C, Table 6.1.1.4)
;
N N 0.0061 0.0033
;
International Tables for Crystallography
(Vol. C, Tables 4.2.6.8 and 6.1.1.4)
;
I I -0.4742 1.8119
;
International Tables for Crystallography
(Vol. C, Tables 4.2.6.8 and 6.1.1.4)
;

loop_
_geom_angle_atom_site_label_1
_geom_angle_atom_site_label_2
_geom_angle_atom_site_label_3
_geom_angle
_geom_angle_publ_flag
I1 C2 C1 111.8(2) yes
I1 C2 C3 121.0(2) yes
C1 C2 C3 127.2(3) yes
C2 C3 C4 117.8(3) yes
C2 C3 C5 128.4(3) yes
C4 C3 C5 113.8(3) yes
N1 C4 C3 177.4(3) yes
C3 C5 C6 119.1(3) yes
C3 C5 C10 120.7(3) yes
C6 C5 C10 120.1(3) yes
C5 C6 C7 121.0(3) yes
C6 C7 C8 119.1(3) yes
C6 C7 C11 121.8(3) yes
C8 C7 C11 119.1(3) yes
C7 C8 C9 118.6(3) yes
C7 C8 C14 118.6(3) yes
C9 C8 C14 122.7(3) yes
C8 C9 C10 121.3(3) yes
C5 C10 C9 119.9(3) yes
C7 C11 C12 120.3(3) yes
C11 C12 C13 120.6(3) yes
C12 C13 C14 121.0(3) yes
C8 C14 C13 120.3(3) yes
C2 C1 H1A 109.469 no
C2 C1 H1B 109.471 no
C2 C1 H1C 109.466 no
H1A C1 H1B 109.479 no
H1A C1 H1C 109.473 no
H1B C1 H1C 109.469 no
C5 C6 H6 119.495 no
C7 C6 H6 119.499 no
C8 C9 H9 119.344 no
C10 C9 H9 119.338 no
C5 C10 H10 120.041 no
C9 C10 H10 120.049 no
C7 C11 H11 119.868 no
C12 C11 H11 119.876 no
C11 C12 H12 119.717 no
C13 C12 H12 119.714 no
C12 C13 H13 119.477 no
C14 C13 H13 119.473 no
C8 C14 H14 119.828 no
C13 C14 H14 119.823 no

loop_
_geom_bond_atom_site_label_1
_geom_bond_atom_site_label_2
_geom_bond_distance
_geom_bond_publ_flag
I1 C2 2.094(4) yes
N1 C4 1.162(5) yes
C1 C2 1.594(4) yes
C2 C3 1.339(4) yes
C3 C4 1.440(5) yes
C3 C5 1.498(4) yes
C5 C6 1.373(4) yes
C5 C10 1.417(4) yes
C6 C7 1.416(4) yes
C7 C8 1.421(4) yes
C7 C11 1.422(4) yes
C8 C9 1.417(4) yes
C8 C14 1.424(4) yes
C9 C10 1.372(4) yes
C11 C12 1.369(4) yes
C12 C13 1.396(5) yes
C13 C14 1.365(5) yes
C1 H1A 0.980 no
C1 H1B 0.980 no
C1 H1C 0.980 no
C6 H6 0.950 no
C9 H9 0.950 no
C10 H10 0.950 no
C11 H11 0.950 no
C12 H12 0.950 no
C13 H13 0.950 no
C14 H14 0.950 no

loop_
_geom_contact_atom_site_label_1
_geom_contact_atom_site_label_2
_geom_contact_distance
_geom_contact_publ_flag
_geom_contact_site_symmetry_2
I1 C5 3.406(3) no .
I1 C10 3.525(3) no .
N1 C2 3.453(5) no .
N1 C5 3.468(5) no .
C1 C4 2.975(4) no .
C2 C6 3.594(4) no .
C2 C10 3.263(4) no .
C4 C6 3.002(4) no .
C4 C10 3.552(5) no .
C5 C8 2.815(4) no .
C6 C9 2.789(4) no .
C7 C10 2.812(4) no .
C7 C13 2.796(5) no .
C8 C12 2.804(5) no .
C11 C14 2.796(5) no .
I1 C6 3.579(3) no 4_554
I1 C7 3.565(4) no 4_554
N1 C2 3.369(4) no 3_566
N1 C3 3.478(4) no 3_566
N1 C6 3.501(4) no 3_556
N1 C11 3.596(4) no 3_556
C2 N1 3.369(4) no 3_566
C3 N1 3.478(4) no 3_566
C4 C4 3.498(4) no 3_566
C6 I1 3.579(3) no 4_555
C6 N1 3.501(4) no 3_556
C6 C13 3.586(5) no 3_656
C7 I1 3.565(4) no 4_555
C7 C13 3.552(5) no 3_656
C7 C14 3.565(5) no 3_656
C8 C11 3.565(5) no 3_656
C8 C12 3.595(4) no 2_656
C8 C12 3.560(5) no 3_656
C11 N1 3.596(4) no 3_556
C11 C8 3.565(5) no 3_656
C11 C14 3.562(5) no 3_656
C12 C8 3.595(4) no 2_646
C12 C8 3.560(5) no 3_656
C12 C14 3.455(5) no 2_646
C13 C6 3.586(5) no 3_656
C13 C7 3.552(5) no 3_656
C14 C7 3.565(5) no 3_656
C14 C11 3.562(5) no 3_656
C14 C12 3.455(5) no 2_656
I1 H1A 2.8856 no .
I1 H10 3.2576 no .
N1 H1B 3.5146 no .
N1 H1C 3.5106 no .
N1 H6 3.4668 no .
C2 H10 3.1317 no .
C3 H1A 3.3793 no .
C3 H1B 2.9090 no .
C3 H1C 2.9090 no .
C3 H6 2.6150 no .
C3 H10 2.6986 no .
C4 H1B 2.9628 no .
C4 H1C 2.9676 no .
C4 H6 2.8442 no .
C5 H9 3.2711 no .
C6 H10 3.2711 no .
C6 H11 2.6683 no .
C7 H9 3.2987 no .
C7 H12 3.2791 no .
C7 H14 3.3068 no .
C8 H6 3.3031 no .
C8 H10 3.2882 no .
C8 H11 3.3100 no .
C8 H13 3.2767 no .
C9 H14 2.6882 no .
C10 H6 3.2742 no .
C11 H6 2.6607 no .
C11 H13 3.2520 no .
C12 H14 3.2584 no .
C13 H11 3.2583 no .
C14 H9 2.6785 no .
C14 H12 3.2532 no .
H6 H11 2.4990 no .
H9 H10 2.3130 no .
H9 H14 2.5254 no .
H11 H12 2.3135 no .
H12 H13 2.3340 no .
H13 H14 2.3045 no .
I1 H1B 3.3476 no 2_555
I1 H1C 3.5808 no 2_545
I1 H6 3.5802 no 4_554
I1 H12 3.5888 no 3_656
I1 H13 3.4248 no 3_656
I1 H14 3.4160 no 3_666
N1 H1A 3.4348 no 4_555
N1 H1C 3.0506 no 3_566
N1 H6 2.6191 no 3_556
N1 H10 3.1744 no 3_566
N1 H11 2.7502 no 3_556
C1 H6 3.5007 no 2_555
C1 H13 2.8628 no 4_454
C1 H14 3.3079 no 4_454
C2 H1A 3.2303 no 2_545
C3 H1A 3.1033 no 2_545
C4 H1C 3.0917 no 3_566
C4 H6 3.3804 no 3_556
C4 H11 3.5168 no 3_556
C5 H1A 3.4111 no 2_545
C6 H1A 3.1644 no 2_545
C6 H13 3.5132 no 3_656
C8 H12 3.1231 no 2_656
C9 H9 3.1675 no 3_666
C9 H10 3.5397 no 3_666
C9 H12 3.4616 no 1_565
C9 H12 3.5550 no 2_656
C9 H12 3.5251 no 3_656
C9 H13 3.4110 no 2_656
C10 H9 3.1901 no 3_666
C10 H11 3.5016 no 1_565
C10 H13 3.5930 no 2_656
C11 H10 3.4292 no 1_545
C11 H14 3.5752 no 2_646
C12 H9 3.5232 no 1_545
C12 H9 3.5715 no 2_646
C12 H14 3.3489 no 2_646
C13 H1B 3.3025 no 4_655
C13 H1C 3.3630 no 4_655
C13 H9 3.5261 no 2_646
C13 H12 3.3933 no 2_656
C14 H1B 3.1984 no 4_655
C14 H12 2.9217 no 2_656
H1A N1 3.4348 no 4_554
H1A C2 3.2303 no 2_555
H1A C3 3.1033 no 2_555
H1A C5 3.4111 no 2_555
H1A C6 3.1644 no 2_555
H1A H6 2.6401 no 2_555
H1A H13 2.8996 no 4_454
H1A H14 3.4855 no 4_454
H1B I1 3.3476 no 2_545
H1B C13 3.3025 no 4_454
H1B C14 3.1984 no 4_454
H1B H6 3.5583 no 2_555
H1B H13 2.7317 no 4_454
H1B H14 2.5176 no 4_454
H1C I1 3.5808 no 2_555
H1C N1 3.0506 no 3_566
H1C C4 3.0917 no 3_566
H1C C13 3.3630 no 4_454
H1C H13 2.4819 no 4_454
H1C H14 3.4969 no 4_454
H6 I1 3.5802 no 4_555
H6 N1 2.6191 no 3_556
H6 C1 3.5007 no 2_545
H6 C4 3.3804 no 3_556
H6 H1A 2.6401 no 2_545
H6 H1B 3.5583 no 2_545
H9 C9 3.1675 no 3_666
H9 C10 3.1901 no 3_666
H9 C12 3.5232 no 1_565
H9 C12 3.5715 no 2_656
H9 C13 3.5261 no 2_656
H9 H9 2.7885 no 3_666
H9 H10 2.8476 no 3_666
H9 H12 2.7305 no 1_565
H9 H13 3.5651 no 2_656
H10 N1 3.1744 no 3_566
H10 C9 3.5397 no 3_666
H10 C11 3.4292 no 1_565
H10 H9 2.8476 no 3_666
H10 H11 2.6927 no 1_565
H10 H12 3.3999 no 1_565
H10 H14 3.5782 no 3_666
H11 N1 2.7502 no 3_556
H11 C4 3.5168 no 3_556
H11 C10 3.5016 no 1_545
H11 H10 2.6927 no 1_545
H11 H14 3.4454 no 2_646
H11 H14 3.5568 no 3_656
H12 I1 3.5888 no 3_656
H12 C8 3.1231 no 2_646
H12 C9 3.4616 no 1_545
H12 C9 3.5550 no 2_646
H12 C9 3.5251 no 3_656
H12 C13 3.3933 no 2_646
H12 C14 2.9217 no 2_646
H12 H9 2.7305 no 1_545
H12 H10 3.3999 no 1_545
H12 H14 3.0332 no 2_646
H13 I1 3.4248 no 3_656
H13 C1 2.8628 no 4_655
H13 C6 3.5132 no 3_656
H13 C9 3.4110 no 2_646
H13 C10 3.5930 no 2_646
H13 H1A 2.8996 no 4_655
H13 H1B 2.7317 no 4_655
H13 H1C 2.4819 no 4_655
H13 H9 3.5651 no 2_646
H14 I1 3.4160 no 3_666
H14 C1 3.3079 no 4_655
H14 C11 3.5752 no 2_656
H14 C12 3.3489 no 2_656
H14 H1A 3.4855 no 4_655
H14 H1B 2.5176 no 4_655
H14 H1C 3.4969 no 4_655
H14 H10 3.5782 no 3_666
H14 H11 3.4454 no 2_656
H14 H11 3.5568 no 3_656
H14 H12 3.0332 no 2_656

loop_
_geom_torsion_atom_site_label_1
_geom_torsion_atom_site_label_2
_geom_torsion_atom_site_label_3
_geom_torsion_atom_site_label_4
_geom_torsion
_geom_torsion_publ_flag
I1 C2 C3 C4 -178.93(16) no
I1 C2 C3 C5 2.0(4) no
C1 C2 C3 C4 0.4(4) no
C1 C2 C3 C5 -178.7(2) no
C2 C3 C5 C6 -123.5(3) no
C2 C3 C5 C10 60.4(4) no
C4 C3 C5 C6 57.3(4) no
C4 C3 C5 C10 -118.7(3) no
C3 C5 C6 C7 -177.1(3) no
C3 C5 C10 C9 177.2(3) no
C6 C5 C10 C9 1.2(5) no
C10 C5 C6 C7 -1.0(5) no
C5 C6 C7 C8 0.5(5) no
C5 C6 C7 C11 179.5(3) no
C6 C7 C8 C9 -0.1(5) no
C6 C7 C8 C14 179.8(3) no
C6 C7 C11 C12 -179.2(3) no
C8 C7 C11 C12 -0.1(5) no
C11 C7 C8 C9 -179.2(3) no
C11 C7 C8 C14 0.8(5) no
C7 C8 C9 C10 0.3(5) no
C7 C8 C14 C13 -1.1(5) no
C9 C8 C14 C13 178.9(3) no
C14 C8 C9 C10 -179.6(3) no
C8 C9 C10 C5 -0.8(5) no
C7 C11 C12 C13 -0.2(5) no
C11 C12 C13 C14 -0.1(6) no
C12 C13 C14 C8 0.7(6) no
